data_2021975
loop_
_publ_author_name
'Mambourg, Kalina'
'Bodart, Laurie'
'Tumanov, Nikolay'
'Lanners, Steve'
'Wouters, Johan'

_publ_section_title
;
 Synthesis, crystal structure and conformational analysis of an unexpected
 [1,5]dithiocine product of aminopyridine and thiovanillin
;
_journal_coeditor_code EP3003
_journal_issue 3
_journal_name_full 'Acta Crystallographica Section C Structural Chemistry'
_journal_paper_doi 10.1107/S2053229620000996
_journal_volume 76
_journal_year 2020
_chemical_formula_iupac 'C21 H18 N2 O2 S2, 0.463C H4 O'
_chemical_formula_moiety 'C21 H18 N2 O2 S2, 0.463(C H4 O)'
_chemical_formula_sum 'C21.46 H19.85 N2 O2.46 S2'
_chemical_formula_weight 409.34
_chemical_name_systematic
'4,10-Dimethoxy-13-(pyridin-3-yl)-6<i>H</i>,12<i>H</i>-6,12-epiminodibenzo[<i>b</i>,<i>f</i>][1,5]dithiocine methanol 0.463-solvate'
_space_group_crystal_system triclinic
_space_group_IT_number 2
_space_group_name_Hall '-P 1'
_space_group_name_H-M_alt 'P -1'
_atom_sites_solution_hydrogens geom
_atom_sites_solution_primary dual
_atom_sites_solution_secondary dual
_audit_creation_method SHELXL-2016/6
_cell_angle_alpha 84.662(2)
_cell_angle_beta 73.498(2)
_cell_angle_gamma 68.886(2)
_cell_formula_units_Z 8
_cell_length_a 14.7387(4)
_cell_length_b 16.6445(3)
_cell_length_c 17.8970(4)
_cell_measurement_reflns_used 18138
_cell_measurement_temperature 295(2)
_cell_measurement_theta_max 67.0
_cell_measurement_theta_min 2.8
_cell_volume 3926.80(17)
_computing_cell_refinement
;
CrysAlis PRO (Rigaku OD, 2018)
;
_computing_data_collection
;
CrysAlis PRO (Rigaku OD, 2018)
;
_computing_data_reduction
;
CrysAlis PRO (Rigaku OD, 2018)
;
_computing_molecular_graphics
;
Mercury (Macrae <i>et al.</i>,  2020)
;
_computing_publication_material
;
SHELXL2016 (Sheldrick, 2015b)
;
_computing_structure_refinement
;
SHELXL2016 (Sheldrick, 2015b),
OLEX2 (Dolomanov <i>et al.</i>, 2009) and
ShelXle (H\"ubschle <i>et al.</i>, 2011)
;
_computing_structure_solution
;
SHELXT2014 (Sheldrick, 2015a)
;
_diffrn_ambient_temperature 295(2)
_diffrn_detector_area_resol_mean 5.1856
_diffrn_measured_fraction_theta_full 0.970
_diffrn_measured_fraction_theta_max 0.970
_diffrn_measurement_device 'four-circle diffractometer'
_diffrn_measurement_device_type 'Rigaku Xcalibur Ruby Gemini Ultra'
_diffrn_measurement_method '\w scans'
_diffrn_radiation_type CuK\a
_diffrn_radiation_wavelength 1.54184
_diffrn_reflns_av_R_equivalents 0.0230
_diffrn_reflns_av_unetI/netI 0.0228
_diffrn_reflns_limit_h_max 16
_diffrn_reflns_limit_h_min -17
_diffrn_reflns_limit_k_max 17
_diffrn_reflns_limit_k_min -19
_diffrn_reflns_limit_l_max 21
_diffrn_reflns_limit_l_min -21
_diffrn_reflns_number 33207
_diffrn_reflns_theta_full 67.122
_diffrn_reflns_theta_max 67.122
_diffrn_reflns_theta_min 2.575
_diffrn_source 'fine-focus sealed X-ray tube'
_exptl_absorpt_coefficient_mu 2.644
_exptl_absorpt_correction_T_max 0.865
_exptl_absorpt_correction_T_min 0.414
_exptl_absorpt_correction_type analytical
_exptl_absorpt_process_details
;
[CrysAlis PRO (Rigaku OD, 2018), based on expressions derived by
Clark & Reid (1995)]
;
_exptl_crystal_colour colourless
_exptl_crystal_density_diffrn 1.385
_exptl_crystal_density_method 'not measured'
_exptl_crystal_description plate
_exptl_crystal_F_000 1715
_exptl_crystal_size_max 0.460
_exptl_crystal_size_mid 0.270
_exptl_crystal_size_min 0.060
_refine_diff_density_max 0.494
_refine_diff_density_min -0.339
_refine_ls_extinction_method none
_refine_ls_goodness_of_fit_ref 1.028
_refine_ls_hydrogen_treatment constr
_refine_ls_matrix_type full
_refine_ls_number_parameters 1184
_refine_ls_number_reflns 13626
_refine_ls_number_restraints 838
_refine_ls_restrained_S_all 1.005
_refine_ls_R_factor_all 0.0398
_refine_ls_R_factor_gt 0.0357
_refine_ls_shift/su_max 0.001
_refine_ls_shift/su_mean 0.000
_refine_ls_structure_factor_coef Fsqd
_refine_ls_weighting_details 'w=1/[\s^2^(Fo^2^)+(0.0560P)^2^+0.8423P] where P=(Fo^2^+2Fc^2^)/3'
_refine_ls_weighting_scheme calc
_refine_ls_wR_factor_gt 0.0977
_refine_ls_wR_factor_ref 0.1021
_reflns_number_gt 12152
_reflns_number_total 13626
_reflns_threshold_expression 'I > 2\s(I)'
_cod_data_source_file ep3003sup1.cif
_cod_data_source_block I
_cod_database_code 2021975
_shelx_space_group_comment
;
The symmetry employed for this shelxl refinement is uniquely defined
by the following loop, which should always be used as a source of
symmetry information in preference to the above space-group names.
They are only intended as comments.
;
_shelx_estimated_absorpt_t_min 0.376
_shelx_estimated_absorpt_t_max 0.857

loop_
_space_group_symop_operation_xyz
'x, y, z'
'-x, -y, -z'

loop_
_atom_site_type_symbol
_atom_site_label
_atom_site_fract_x
_atom_site_fract_y
_atom_site_fract_z
_atom_site_U_iso_or_equiv
_atom_site_adp_type
_atom_site_calc_flag
_atom_site_occupancy
_atom_site_disorder_assembly
_atom_site_disorder_group
C C64 0.08042(14) 0.55515(11) 0.75957(10) 0.0463(4) Uani d 1 . .
C C65 0.09081(15) 0.51419(12) 0.83084(10) 0.0511(4) Uani d 1 . .
C C66 0.02928(16) 0.46910(12) 0.86924(11) 0.0574(5) Uani d 1 . .
H H66 0.037246 0.441494 0.915802 0.069 Uiso calc 1 . .
C C67 -0.04446(16) 0.46549(13) 0.83752(12) 0.0582(5) Uani d 1 . .
H H67 -0.087168 0.436143 0.863603 0.070 Uiso calc 1 . .
C C68 -0.05554(15) 0.50463(12) 0.76803(11) 0.0526(4) Uani d 1 . .
H H68 -0.105910 0.501757 0.747856 0.063 Uiso calc 1 . .
C C69 0.00802(13) 0.54882(11) 0.72715(10) 0.0450(4) Uani d 1 . .
C C70 -0.00116(13) 0.58184(11) 0.64687(10) 0.0458(4) Uani d 1 . .
H H70 -0.004343 0.534895 0.619648 0.055 Uiso calc 1 . .
C C71 0.10757(13) 0.66314(11) 0.63837(10) 0.0453(4) Uani d 1 . .
H H71 0.159047 0.680088 0.599293 0.054 Uiso calc 1 . .
C C72 0.01953(14) 0.74484(11) 0.66779(10) 0.0454(4) Uani d 1 . .
C C73 0.04123(16) 0.81288(13) 0.69039(11) 0.0552(4) Uani d 1 . .
H H73 0.107440 0.805774 0.688343 0.066 Uiso calc 1 . .
C C74 -0.03465(17) 0.88987(14) 0.71552(13) 0.0638(5) Uani d 1 . .
H H74 -0.019672 0.934065 0.731581 0.077 Uiso calc 1 . .
C C75 -0.13350(17) 0.90235(13) 0.71717(12) 0.0610(5) Uani d 1 . .
H H75 -0.184364 0.955144 0.732878 0.073 Uiso calc 1 . .
C C76 -0.15560(15) 0.83583(12) 0.69533(11) 0.0528(4) Uani d 1 . .
C C77 -0.07977(14) 0.75541(11) 0.67222(10) 0.0464(4) Uani d 1 . .
N N7 0.08640(11) 0.60072(10) 0.60150(8) 0.0475(3) Uani d 1 . .
C C78 0.11464(13) 0.59155(11) 0.51981(10) 0.0447(4) Uani d 1 . .
C C79 0.13717(19) 0.65327(14) 0.46891(12) 0.0648(5) Uani d 1 . .
H H79 0.129250 0.706458 0.487404 0.078 Uiso calc 1 . .
C C80 0.1718(2) 0.63497(17) 0.38985(12) 0.0755(6) Uani d 1 . .
H H80 0.188707 0.675518 0.354788 0.091 Uiso calc 1 . .
C C81 0.1810(2) 0.55816(18) 0.36362(12) 0.0747(7) Uani d 1 . .
H H81 0.203890 0.547246 0.310232 0.090 Uiso calc 1 . .
N N8 0.1588(2) 0.49789(15) 0.41064(11) 0.0880(7) Uani d 1 . .
C C82 0.1272(2) 0.51496(15) 0.48697(12) 0.0710(6) Uani d 1 . .
H H82 0.112719 0.472366 0.520444 0.085 Uiso calc 1 . .
C C83 -0.3312(2) 0.91837(19) 0.7212(2) 0.0990(10) Uani d 1 . .
H H83A -0.322271 0.964111 0.686469 0.149 Uiso calc 1 . .
H H83B -0.332718 0.932009 0.772619 0.149 Uiso calc 1 . .
H H83C -0.393688 0.911676 0.722560 0.149 Uiso calc 1 . .
C C84 0.1859(2) 0.48126(18) 0.92531(14) 0.0795(7) Uani d 1 . .
H H84A 0.204247 0.420287 0.919109 0.119 Uiso calc 1 . .
H H84B 0.126588 0.501967 0.968095 0.119 Uiso calc 1 . .
H H84C 0.240439 0.493004 0.935602 0.119 Uiso calc 1 . .
S S5 0.65327(3) 0.28897(3) 0.32598(3) 0.05113(11) Uani d 1 . .
S S6 0.40368(3) 0.31152(3) 0.23192(2) 0.05010(11) Uani d 1 . .
O O5 0.74023(12) 0.11954(10) 0.36693(10) 0.0697(4) Uani d 1 . .
O O6 0.47293(10) 0.26822(9) 0.07428(7) 0.0538(3) Uani d 1 . .
C C43 0.58723(14) 0.21625(12) 0.35064(9) 0.0472(4) Uani d 1 . .
C C44 0.64160(15) 0.13350(13) 0.37211(11) 0.0547(4) Uani d 1 . .
C C45 0.59500(19) 0.07344(15) 0.39721(13) 0.0667(5) Uani d 1 . .
H H45 0.631197 0.018676 0.411528 0.080 Uiso calc 1 . .
C C46 0.4940(2) 0.09562(17) 0.40082(14) 0.0743(6) Uani d 1 . .
H H46 0.462010 0.055796 0.418774 0.089 Uiso calc 1 . .
C C47 0.44040(17) 0.17546(15) 0.37833(13) 0.0645(5) Uani d 1 . .
H H47 0.372813 0.188846 0.380275 0.077 Uiso calc 1 . .
C C48 0.48625(14) 0.23688(12) 0.35254(10) 0.0492(4) Uani d 1 . .
C C49 0.42334(13) 0.32295(12) 0.32661(10) 0.0487(4) Uani d 1 . .
H H49 0.356748 0.339943 0.364482 0.058 Uiso calc 1 . .
C C50 0.56447(13) 0.37215(11) 0.27850(10) 0.0460(4) Uani d 1 . .
H H50 0.580615 0.424716 0.275894 0.055 Uiso calc 1 . .
C C51 0.58390(13) 0.34496(11) 0.19586(10) 0.0430(4) Uani d 1 . .
C C52 0.51862(12) 0.31686(11) 0.17141(9) 0.0422(4) Uani d 1 . .
C C53 0.54267(13) 0.29329(11) 0.09295(10) 0.0450(4) Uani d 1 . .
C C54 0.63047(15) 0.29682(13) 0.04036(10) 0.0543(4) Uani d 1 . .
H H54 0.646506 0.280161 -0.011329 0.065 Uiso calc 1 . .
C C55 0.69404(15) 0.32543(14) 0.06568(11) 0.0575(5) Uani d 1 . .
H H55 0.752688 0.328659 0.030461 0.069 Uiso calc 1 . .
C C56 0.67177(14) 0.34915(12) 0.14208(11) 0.0511(4) Uani d 1 . .
H H56 0.715437 0.368113 0.158142 0.061 Uiso calc 1 . .
C C62 0.4914(2) 0.24535(17) -0.00487(12) 0.0712(6) Uani d 1 . .
H H62A 0.499768 0.292434 -0.037951 0.107 Uiso calc 1 . .
H H62B 0.435243 0.232698 -0.010877 0.107 Uiso calc 1 . .
H H62C 0.551666 0.195519 -0.019087 0.107 Uiso calc 1 . .
C C63 0.8038(2) 0.03451(17) 0.37855(19) 0.0895(8) Uani d 1 . .
H H63A 0.801031 -0.004582 0.343779 0.134 Uiso calc 1 . .
H H63B 0.781318 0.017896 0.431438 0.134 Uiso calc 1 . .
H H63C 0.872056 0.032860 0.368260 0.134 Uiso calc 1 . .
N N5 0.46035(11) 0.39317(10) 0.32316(8) 0.0494(3) Uani d 1 . .
C C58 0.4293(4) 0.4427(2) 0.3925(2) 0.0570(9) Uani d 0.927(3) A 1
C C59 0.4258(3) 0.5261(2) 0.3878(2) 0.0748(10) Uani d 0.927(3) A 1
H H59 0.443452 0.550414 0.339409 0.090 Uiso calc 0.927(3) A 1
C C60 0.3962(3) 0.5741(3) 0.4545(3) 0.0966(12) Uani d 0.927(3) A 1
H H60 0.394054 0.630812 0.451940 0.116 Uiso calc 0.927(3) A 1
C C61 0.3701(3) 0.5368(3) 0.5244(2) 0.1037(15) Uani d 0.927(3) A 1
H H61 0.350115 0.569470 0.569488 0.124 Uiso calc 0.927(3) A 1
N N6 0.3717(2) 0.4559(3) 0.53177(16) 0.1016(11) Uani d 0.927(3) A 1
C C57 0.4013(3) 0.4097(3) 0.46604(19) 0.0755(10) Uani d 0.927(3) A 1
H H57 0.403127 0.353044 0.469972 0.091 Uiso calc 0.927(3) A 1
C C58A 0.450(5) 0.446(2) 0.389(3) 0.052(8) Uani d 0.073(3) A 2
C C57A 0.460(2) 0.5261(16) 0.3681(16) 0.047(6) Uani d 0.073(3) A 2
H H57A 0.486258 0.537772 0.316202 0.056 Uiso calc 0.073(3) A 2
N N6A 0.433(2) 0.5854(16) 0.4228(15) 0.061(6) Uani d 0.073(3) A 2
C C61A 0.384(4) 0.570(3) 0.4935(17) 0.067(7) Uani d 0.073(3) A 2
H H61A 0.366828 0.611919 0.531351 0.081 Uiso calc 0.073(3) A 2
C C60A 0.357(3) 0.500(2) 0.5171(19) 0.068(7) Uani d 0.073(3) A 2
H H60A 0.320390 0.494027 0.567740 0.082 Uiso calc 0.073(3) A 2
C C59A 0.387(4) 0.438(2) 0.460(2) 0.061(7) Uani d 0.073(3) A 2
H H59A 0.365892 0.391251 0.469463 0.074 Uiso calc 0.073(3) A 2
S S1 0.29790(3) 0.22144(3) 0.88911(3) 0.05261(11) Uani d 1 . .
S S2 0.08595(3) 0.13094(3) 0.82255(3) 0.05333(12) Uani d 1 . .
O O1 0.13071(12) -0.04312(9) 0.83753(10) 0.0679(4) Uani d 1 . .
O O2 0.23369(10) 0.27155(9) 1.04579(8) 0.0596(3) Uani d 1 . .
C C1 0.17205(13) 0.24770(11) 0.94654(10) 0.0457(4) Uani d 1 . .
C C2 0.15205(14) 0.26946(11) 1.02509(10) 0.0489(4) Uani d 1 . .
C C3 0.05649(16) 0.28763(13) 1.07494(11) 0.0571(5) Uani d 1 . .
H H3 0.044041 0.300911 1.127072 0.069 Uiso calc 1 . .
C C4 -0.02084(16) 0.28580(14) 1.04622(12) 0.0592(5) Uani d 1 . .
H H4 -0.085318 0.297210 1.079613 0.071 Uiso calc 1 . .
C C5 -0.00336(15) 0.26736(12) 0.96908(11) 0.0533(4) Uani d 1 . .
H H5 -0.056293 0.267326 0.950607 0.064 Uiso calc 1 . .
C C6 0.09320(13) 0.24866(10) 0.91814(10) 0.0447(4) Uani d 1 . .
C C7 0.10471(13) 0.23246(11) 0.83375(10) 0.0468(4) Uani d 1 . .
H H7 0.050073 0.278954 0.818375 0.056 Uiso calc 1 . .
C C8 0.28639(14) 0.17615(12) 0.80390(10) 0.0498(4) Uani d 1 . .
H H8 0.345608 0.175048 0.761084 0.060 Uiso calc 1 . .
C C9 0.29041(14) 0.08360(12) 0.81643(10) 0.0487(4) Uani d 1 . .
C C10 0.38256(15) 0.01951(14) 0.81800(12) 0.0607(5) Uani d 1 . .
H H10 0.438692 0.034613 0.813897 0.073 Uiso calc 1 . .
C C11 0.39092(17) -0.06595(14) 0.82557(13) 0.0685(6) Uani d 1 . .
H H11 0.452768 -0.107831 0.826370 0.082 Uiso calc 1 . .
C C12 0.30878(17) -0.09012(13) 0.83199(12) 0.0639(5) Uani d 1 . .
H H12 0.315318 -0.147930 0.836656 0.077 Uiso calc 1 . .
C C13 0.21729(16) -0.02812(12) 0.83142(11) 0.0548(4) Uani d 1 . .
C C14 0.20750(14) 0.05929(11) 0.82362(10) 0.0476(4) Uani d 1 . .
C C20 0.1297(2) -0.12809(15) 0.85624(18) 0.0842(7) Uani d 1 . .
H H20A 0.149385 -0.145938 0.903599 0.126 Uiso calc 1 . .
H H20B 0.176160 -0.166966 0.814689 0.126 Uiso calc 1 . .
H H20C 0.062889 -0.128516 0.863009 0.126 Uiso calc 1 . .
C C21 0.2196(2) 0.28976(17) 1.12571(13) 0.0749(6) Uani d 1 . .
H H21A 0.196715 0.247822 1.158202 0.112 Uiso calc 1 . .
H H21B 0.170133 0.346187 1.139396 0.112 Uiso calc 1 . .
H H21C 0.282451 0.287482 1.133160 0.112 Uiso calc 1 . .
N N1 0.19848(12) 0.23498(10) 0.78101(8) 0.0503(3) Uani d 1 . .
C C15 0.1964(9) 0.2295(8) 0.7014(6) 0.049(2) Uani d 0.565(19) B 1
C C16 0.1250(8) 0.2907(7) 0.6706(5) 0.068(2) Uani d 0.565(19) B 1
H H16 0.073597 0.334462 0.702519 0.082 Uiso calc 0.565(19) B 1
C C17 0.1290(6) 0.2879(6) 0.5927(4) 0.0727(17) Uani d 0.565(19) B 1
H H17 0.081151 0.329563 0.571950 0.087 Uiso calc 0.565(19) B 1
C C18 0.2047(5) 0.2225(7) 0.5467(3) 0.080(2) Uani d 0.565(19) B 1
H H18 0.207210 0.220860 0.494315 0.096 Uiso calc 0.565(19) B 1
N N2 0.2749(6) 0.1612(6) 0.5736(4) 0.080(2) Uani d 0.565(19) B 1
C C19 0.2696(10) 0.1664(8) 0.6492(6) 0.0645(19) Uani d 0.565(19) B 1
H H19 0.318842 0.124247 0.668274 0.077 Uiso calc 0.565(19) B 1
C C15A 0.2092(13) 0.2456(10) 0.6998(7) 0.051(3) Uani d 0.435(19) B 2
C C16A 0.2788(14) 0.1856(11) 0.6454(8) 0.080(5) Uani d 0.435(19) B 2
H H16A 0.326375 0.137337 0.660018 0.096 Uiso calc 0.435(19) B 2
C C17A 0.2772(11) 0.1982(12) 0.5685(7) 0.101(4) Uani d 0.435(19) B 2
H H17A 0.323737 0.159233 0.529757 0.121 Uiso calc 0.435(19) B 2
C C18A 0.2042(9) 0.2705(13) 0.5513(5) 0.101(4) Uani d 0.435(19) B 2
H H18A 0.203024 0.279209 0.499397 0.121 Uiso calc 0.435(19) B 2
N N2A 0.1360(8) 0.3280(11) 0.6026(5) 0.113(5) Uani d 0.435(19) B 2
C C19A 0.1387(12) 0.3153(11) 0.6765(6) 0.085(4) Uani d 0.435(19) B 2
H H19A 0.091031 0.355333 0.713946 0.102 Uiso calc 0.435(19) B 2
S S7 -0.11929(3) 0.67424(3) 0.65003(3) 0.05137(11) Uani d 1 . .
S S8 0.16431(4) 0.61018(3) 0.71764(3) 0.05265(12) Uani d 1 . .
O O7 0.16600(11) 0.52340(9) 0.85602(8) 0.0611(3) Uani d 1 . .
O O8 -0.24999(11) 0.84059(10) 0.69471(10) 0.0689(4) Uani d 1 . .
S S3 0.16816(4) 0.73602(3) 0.17146(3) 0.05830(13) Uani d 1 . .
S S4 0.36065(4) 0.87559(3) 0.20142(3) 0.05927(13) Uani d 1 . .
O O3 0.27865(11) 0.56991(9) 0.11139(9) 0.0636(3) Uani d 1 . .
O O4 0.38711(14) 0.99543(10) 0.08896(11) 0.0809(5) Uani d 1 . .
C C22 0.29443(13) 0.67976(11) 0.17353(10) 0.0472(4) Uani d 1 . .
C C23 0.34053(15) 0.59696(12) 0.13919(11) 0.0531(4) Uani d 1 . .
C C24 0.43987(16) 0.54959(13) 0.13520(13) 0.0618(5) Uani d 1 . .
H H24 0.470126 0.495236 0.111905 0.074 Uiso calc 1 . .
C C25 0.49446(16) 0.58373(13) 0.16627(14) 0.0640(5) Uani d 1 . .
H H25 0.561941 0.552286 0.163125 0.077 Uiso calc 1 . .
C C26 0.45007(15) 0.66329(13) 0.20156(12) 0.0559(4) Uani d 1 . .
H H26 0.487715 0.684982 0.222437 0.067 Uiso calc 1 . .
C C27 0.34923(14) 0.71222(12) 0.20662(10) 0.0480(4) Uani d 1 . .
C C28 0.30499(14) 0.79599(13) 0.25160(10) 0.0524(4) Uani d 1 . .
H H28 0.323617 0.783331 0.300919 0.063 Uiso calc 1 . .
C C29 0.15567(15) 0.84168(13) 0.20586(10) 0.0548(4) Uani d 1 . .
H H29 0.083078 0.873514 0.225135 0.066 Uiso calc 1 . .
C C30 0.19693(15) 0.89597(13) 0.14223(10) 0.0560(5) Uani d 1 . .
C C31 0.28102(16) 0.91649(12) 0.13911(11) 0.0558(5) Uani d 1 . .
C C32 0.30480(18) 0.97772(14) 0.08506(13) 0.0674(6) Uani d 1 . .
C C33 0.2477(2) 1.01518(17) 0.03347(14) 0.0821(7) Uani d 1 . .
H H33 0.264183 1.055369 -0.002290 0.098 Uiso calc 1 . .
C C34 0.1664(2) 0.99236(19) 0.03563(14) 0.0871(8) Uani d 1 . .
H H34 0.128298 1.016764 0.000480 0.104 Uiso calc 1 . .
C C35 0.14022(19) 0.93385(17) 0.08904(12) 0.0731(6) Uani d 1 . .
H H35 0.084601 0.919424 0.089789 0.088 Uiso calc 1 . .
C C41 0.4012(3) 1.07159(18) 0.0513(2) 0.1141(12) Uani d 1 . .
H H41A 0.340842 1.120438 0.069477 0.171 Uiso calc 1 . .
H H41B 0.415551 1.065343 -0.004017 0.171 Uiso calc 1 . .
H H41C 0.456626 1.080006 0.063391 0.171 Uiso calc 1 . .
C C42 0.3207(2) 0.48624(15) 0.07724(16) 0.0769(6) Uani d 1 . .
H H42A 0.346186 0.444714 0.114036 0.115 Uiso calc 1 . .
H H42B 0.374792 0.484398 0.031580 0.115 Uiso calc 1 . .
H H42C 0.269447 0.473076 0.063018 0.115 Uiso calc 1 . .
N N3 0.19655(12) 0.83109(12) 0.27132(9) 0.0601(4) Uani d 1 . .
C C36 0.1396(13) 0.8510(19) 0.3493(7) 0.054(3) Uani d 0.57(2) C 1
C C40 0.0396(11) 0.8587(15) 0.3744(8) 0.072(3) Uani d 0.57(2) C 1
H H40 0.009405 0.847659 0.339235 0.087 Uiso calc 0.57(2) C 1
C C39 -0.0178(13) 0.8822(17) 0.4503(10) 0.084(4) Uani d 0.57(2) C 1
H H39 -0.085971 0.888941 0.467071 0.100 Uiso calc 0.57(2) C 1
C C38 0.0325(14) 0.8946(17) 0.4982(7) 0.091(4) Uani d 0.57(2) C 1
H H38 -0.002111 0.906415 0.550511 0.109 Uiso calc 0.57(2) C 1
N N4 0.1265(12) 0.8912(12) 0.4762(7) 0.107(4) Uani d 0.57(2) C 1
C C37 0.1816(12) 0.8694(12) 0.4033(7) 0.084(3) Uani d 0.57(2) C 1
H H37 0.248561 0.866306 0.388318 0.101 Uiso calc 0.57(2) C 1
C C36A 0.1322(17) 0.855(2) 0.3447(10) 0.047(3) Uani d 0.43(2) C 2
C C37A 0.0333(11) 0.8536(17) 0.3654(9) 0.055(3) Uani d 0.43(2) C 2
H H37A 0.007685 0.841030 0.327907 0.066 Uiso calc 0.43(2) C 2
N N4A -0.0234(13) 0.8699(18) 0.4387(9) 0.073(3) Uani d 0.43(2) C 2
C C38A 0.0112(15) 0.8852(19) 0.4940(10) 0.072(3) Uani d 0.43(2) C 2
H H38A -0.032060 0.897735 0.544033 0.086 Uiso calc 0.43(2) C 2
C C39A 0.1080(16) 0.8837(15) 0.4813(9) 0.071(3) Uani d 0.43(2) C 2
H H39A 0.133258 0.891089 0.521289 0.085 Uiso calc 0.43(2) C 2
C C40A 0.1650(14) 0.8703(13) 0.4052(9) 0.063(3) Uani d 0.43(2) C 2
H H40A 0.230167 0.871283 0.393579 0.075 Uiso calc 0.43(2) C 2
O O10 0.4006(3) 0.3545(3) 0.66304(18) 0.1835(19) Uani d 0.927(3) . .
H H10A 0.381772 0.366617 0.623160 0.275 Uiso calc 0.927(3) . .
C C86 0.3265(3) 0.3825(3) 0.7211(2) 0.1127(13) Uani d 0.927(3) . .
H H86A 0.265708 0.387530 0.708254 0.169 Uiso calc 0.927(3) . .
H H86B 0.322173 0.438001 0.735884 0.169 Uiso calc 0.927(3) . .
H H86C 0.334799 0.343374 0.763623 0.169 Uiso calc 0.927(3) . .
O O9 0.5502(3) 0.2112(3) 0.6408(2) 0.248(3) Uani d 0.927(3) . .
H H9 0.496918 0.252311 0.650218 0.372 Uiso calc 0.927(3) . .
C C85 0.5579(4) 0.1672(5) 0.5778(4) 0.209(4) Uani d 0.927(3) . .
H H85A 0.599446 0.184440 0.532174 0.314 Uiso calc 0.927(3) . .
H H85B 0.491928 0.179559 0.571032 0.314 Uiso calc 0.927(3) . .
H H85C 0.587940 0.106547 0.585531 0.314 Uiso calc 0.927(3) . .

loop_
_atom_site_aniso_label
_atom_site_aniso_U_11
_atom_site_aniso_U_22
_atom_site_aniso_U_33
_atom_site_aniso_U_12
_atom_site_aniso_U_13
_atom_site_aniso_U_23
C64 0.0489(9) 0.0441(9) 0.0434(9) -0.0150(7) -0.0098(7) -0.0009(7)
C65 0.0563(11) 0.0470(10) 0.0459(9) -0.0143(8) -0.0123(8) -0.0008(7)
C66 0.0654(12) 0.0508(11) 0.0482(10) -0.0171(9) -0.0090(9) 0.0053(8)
C67 0.0603(12) 0.0522(11) 0.0569(11) -0.0237(9) -0.0034(9) 0.0022(8)
C68 0.0531(10) 0.0502(10) 0.0542(10) -0.0212(8) -0.0088(8) -0.0032(8)
C69 0.0452(9) 0.0423(9) 0.0446(9) -0.0147(7) -0.0074(7) -0.0040(7)
C70 0.0488(9) 0.0477(9) 0.0443(9) -0.0209(8) -0.0111(7) -0.0032(7)
C71 0.0490(9) 0.0518(10) 0.0397(8) -0.0229(8) -0.0119(7) 0.0001(7)
C72 0.0534(10) 0.0493(9) 0.0391(8) -0.0221(8) -0.0157(7) 0.0007(7)
C73 0.0579(11) 0.0592(11) 0.0576(11) -0.0258(9) -0.0202(9) -0.0057(8)
C74 0.0727(14) 0.0567(12) 0.0695(13) -0.0272(10) -0.0202(11) -0.0134(9)
C75 0.0628(12) 0.0533(11) 0.0639(12) -0.0149(9) -0.0159(10) -0.0116(9)
C76 0.0529(11) 0.0554(11) 0.0513(10) -0.0185(9) -0.0154(8) -0.0033(8)
C77 0.0520(10) 0.0498(10) 0.0416(9) -0.0204(8) -0.0153(7) -0.0001(7)
N7 0.0528(8) 0.0546(8) 0.0400(7) -0.0263(7) -0.0089(6) -0.0039(6)
C78 0.0434(9) 0.0494(9) 0.0412(8) -0.0139(7) -0.0142(7) -0.0005(7)
C79 0.0895(16) 0.0530(11) 0.0506(11) -0.0250(11) -0.0184(10) 0.0051(9)
C80 0.1017(18) 0.0828(16) 0.0465(11) -0.0411(14) -0.0191(11) 0.0123(10)
C81 0.0873(16) 0.1109(19) 0.0417(10) -0.0549(15) -0.0124(10) -0.0071(11)
N8 0.1224(19) 0.1004(15) 0.0554(11) -0.0683(15) -0.0002(11) -0.0226(10)
C82 0.0988(17) 0.0679(13) 0.0518(11) -0.0460(13) -0.0037(11) -0.0086(9)
C83 0.0603(15) 0.0874(19) 0.141(3) -0.0016(13) -0.0319(16) -0.0450(18)
C84 0.0902(17) 0.0949(18) 0.0597(13) -0.0319(14) -0.0368(12) 0.0209(12)
S5 0.0480(2) 0.0589(3) 0.0517(2) -0.0191(2) -0.02117(19) 0.00163(19)
S6 0.0435(2) 0.0713(3) 0.0375(2) -0.0216(2) -0.01090(17) -0.00263(18)
O5 0.0623(9) 0.0635(9) 0.0868(11) -0.0152(7) -0.0372(8) 0.0104(7)
O6 0.0597(8) 0.0674(8) 0.0379(6) -0.0242(6) -0.0140(5) -0.0052(5)
C43 0.0511(10) 0.0578(10) 0.0355(8) -0.0198(8) -0.0137(7) -0.0023(7)
C44 0.0583(11) 0.0594(11) 0.0489(10) -0.0181(9) -0.0213(8) 0.0002(8)
C45 0.0807(15) 0.0607(12) 0.0645(13) -0.0265(11) -0.0289(11) 0.0101(10)
C46 0.0831(16) 0.0782(15) 0.0735(14) -0.0437(13) -0.0238(12) 0.0161(12)
C47 0.0590(12) 0.0808(15) 0.0593(12) -0.0334(11) -0.0144(9) 0.0056(10)
C48 0.0492(10) 0.0634(11) 0.0348(8) -0.0197(8) -0.0098(7) -0.0028(7)
C49 0.0402(9) 0.0663(11) 0.0352(8) -0.0156(8) -0.0055(7) -0.0058(7)
C50 0.0459(9) 0.0472(9) 0.0444(9) -0.0133(7) -0.0139(7) -0.0035(7)
C51 0.0427(9) 0.0411(9) 0.0420(8) -0.0098(7) -0.0129(7) 0.0004(6)
C52 0.0406(8) 0.0436(9) 0.0370(8) -0.0089(7) -0.0100(7) 0.0007(6)
C53 0.0475(9) 0.0450(9) 0.0391(8) -0.0115(7) -0.0129(7) 0.0003(7)
C54 0.0553(11) 0.0641(11) 0.0357(8) -0.0152(9) -0.0079(8) 0.0010(8)
C55 0.0459(10) 0.0722(13) 0.0469(10) -0.0190(9) -0.0054(8) 0.0071(9)
C56 0.0447(9) 0.0563(11) 0.0512(10) -0.0175(8) -0.0124(8) 0.0039(8)
C62 0.0939(17) 0.0881(16) 0.0422(10) -0.0439(13) -0.0157(10) -0.0085(10)
C63 0.0762(16) 0.0721(16) 0.115(2) -0.0106(13) -0.0446(16) 0.0199(14)
N5 0.0456(8) 0.0568(9) 0.0408(7) -0.0108(7) -0.0098(6) -0.0109(6)
C58 0.042(2) 0.0719(16) 0.0508(15) -0.0035(12) -0.0173(12) -0.0201(12)
C59 0.064(2) 0.0718(18) 0.080(2) -0.0018(14) -0.0265(16) -0.0256(14)
C60 0.072(3) 0.095(2) 0.113(3) 0.0091(17) -0.040(3) -0.057(2)
C61 0.055(2) 0.142(4) 0.092(2) 0.013(2) -0.0263(19) -0.072(2)
N6 0.0713(17) 0.156(3) 0.0582(14) -0.010(2) -0.0139(12) -0.0437(17)
C57 0.063(2) 0.106(2) 0.0453(13) -0.012(2) -0.0112(12) -0.0220(15)
C58A 0.033(15) 0.057(10) 0.055(11) 0.004(9) -0.011(10) -0.034(9)
C57A 0.032(13) 0.052(9) 0.058(11) 0.002(9) -0.023(9) -0.041(8)
N6A 0.039(12) 0.069(10) 0.071(11) 0.000(9) -0.017(9) -0.054(9)
C61A 0.048(12) 0.089(12) 0.070(11) -0.015(10) -0.019(11) -0.056(11)
C60A 0.041(12) 0.094(12) 0.068(11) -0.014(11) -0.009(10) -0.049(10)
C59A 0.046(12) 0.078(12) 0.058(11) -0.012(11) -0.014(9) -0.032(9)
S1 0.0466(2) 0.0613(3) 0.0469(2) -0.0161(2) -0.01069(18) -0.00248(19)
S2 0.0484(2) 0.0488(2) 0.0601(3) -0.00791(19) -0.0207(2) -0.00444(19)
O1 0.0693(9) 0.0505(8) 0.0843(10) -0.0185(7) -0.0246(8) 0.0015(7)
O2 0.0588(8) 0.0713(9) 0.0488(7) -0.0191(7) -0.0164(6) -0.0093(6)
C1 0.0487(9) 0.0397(9) 0.0430(9) -0.0109(7) -0.0098(7) 0.0016(7)
C2 0.0531(10) 0.0441(9) 0.0471(9) -0.0131(8) -0.0146(8) -0.0007(7)
C3 0.0618(12) 0.0588(11) 0.0439(9) -0.0171(9) -0.0063(8) -0.0086(8)
C4 0.0511(11) 0.0661(12) 0.0516(11) -0.0184(9) -0.0008(8) -0.0074(9)
C5 0.0475(10) 0.0553(11) 0.0530(10) -0.0147(8) -0.0105(8) -0.0024(8)
C6 0.0475(9) 0.0378(8) 0.0437(9) -0.0095(7) -0.0120(7) 0.0021(7)
C7 0.0457(9) 0.0431(9) 0.0438(9) -0.0060(7) -0.0135(7) 0.0019(7)
C8 0.0458(9) 0.0561(10) 0.0398(9) -0.0115(8) -0.0086(7) 0.0016(7)
C9 0.0473(10) 0.0506(10) 0.0376(8) -0.0051(8) -0.0102(7) -0.0021(7)
C10 0.0472(10) 0.0642(13) 0.0578(11) -0.0049(9) -0.0134(9) -0.0003(9)
C11 0.0576(12) 0.0559(12) 0.0712(13) 0.0059(10) -0.0188(10) -0.0009(10)
C12 0.0688(13) 0.0466(11) 0.0619(12) -0.0029(9) -0.0178(10) -0.0013(9)
C13 0.0613(12) 0.0492(10) 0.0463(10) -0.0096(9) -0.0150(8) -0.0018(7)
C14 0.0481(10) 0.0465(9) 0.0385(8) -0.0050(7) -0.0116(7) -0.0015(7)
C20 0.103(2) 0.0554(13) 0.103(2) -0.0337(13) -0.0358(16) 0.0050(12)
C21 0.0793(15) 0.0918(17) 0.0563(12) -0.0260(13) -0.0215(11) -0.0189(11)
N1 0.0497(8) 0.0518(8) 0.0410(8) -0.0100(7) -0.0116(6) 0.0061(6)
C15 0.053(4) 0.052(4) 0.045(2) -0.024(3) -0.013(2) 0.013(2)
C16 0.077(3) 0.060(4) 0.056(3) -0.007(3) -0.025(2) 0.005(2)
C17 0.084(3) 0.083(4) 0.055(3) -0.026(3) -0.034(3) 0.021(3)
C18 0.093(4) 0.099(5) 0.045(2) -0.033(4) -0.019(2) 0.009(3)
N2 0.086(3) 0.100(5) 0.044(2) -0.025(3) -0.0117(18) 0.004(3)
C19 0.073(4) 0.070(4) 0.041(3) -0.020(3) -0.011(2) 0.006(2)
C15A 0.059(5) 0.062(6) 0.038(3) -0.032(4) -0.010(3) 0.011(3)
C16A 0.078(6) 0.093(9) 0.049(4) -0.012(5) -0.013(4) 0.009(4)
C17A 0.124(8) 0.114(9) 0.038(4) -0.023(7) -0.006(4) -0.002(5)
C18A 0.123(7) 0.132(11) 0.044(4) -0.037(7) -0.034(4) 0.020(5)
N2A 0.121(6) 0.131(9) 0.061(4) -0.014(6) -0.033(4) 0.028(5)
C19A 0.098(7) 0.083(8) 0.044(4) 0.001(5) -0.021(4) 0.013(4)
S7 0.0505(2) 0.0523(2) 0.0588(3) -0.0216(2) -0.0212(2) 0.00005(19)
S8 0.0537(3) 0.0613(3) 0.0527(2) -0.0277(2) -0.0224(2) 0.0102(2)
O7 0.0694(9) 0.0700(9) 0.0513(7) -0.0276(7) -0.0264(7) 0.0114(6)
O8 0.0502(8) 0.0632(9) 0.0912(11) -0.0108(7) -0.0215(7) -0.0182(7)
S3 0.0506(3) 0.0678(3) 0.0560(3) -0.0145(2) -0.0222(2) 0.0014(2)
S4 0.0629(3) 0.0503(3) 0.0648(3) -0.0161(2) -0.0217(2) -0.0009(2)
O3 0.0693(9) 0.0560(8) 0.0716(9) -0.0203(7) -0.0305(7) 0.0013(6)
O4 0.0865(12) 0.0570(9) 0.0919(12) -0.0263(8) -0.0156(9) 0.0137(8)
C22 0.0485(10) 0.0514(10) 0.0393(8) -0.0149(8) -0.0146(7) 0.0101(7)
C23 0.0601(11) 0.0518(10) 0.0513(10) -0.0219(9) -0.0214(9) 0.0121(8)
C24 0.0634(12) 0.0459(10) 0.0726(13) -0.0112(9) -0.0246(10) 0.0051(9)
C25 0.0532(11) 0.0534(12) 0.0811(14) -0.0095(9) -0.0259(10) 0.0085(10)
C26 0.0543(11) 0.0543(11) 0.0610(11) -0.0169(9) -0.0234(9) 0.0078(9)
C27 0.0499(10) 0.0515(10) 0.0407(9) -0.0157(8) -0.0153(7) 0.0108(7)
C28 0.0533(10) 0.0607(11) 0.0408(9) -0.0140(9) -0.0172(8) 0.0013(8)
C29 0.0475(10) 0.0679(12) 0.0396(9) -0.0079(9) -0.0131(8) -0.0012(8)
C30 0.0548(11) 0.0594(11) 0.0393(9) -0.0041(9) -0.0098(8) -0.0044(8)
C31 0.0602(12) 0.0460(10) 0.0462(10) -0.0042(8) -0.0089(8) -0.0049(7)
C32 0.0719(14) 0.0510(11) 0.0596(12) -0.0075(10) -0.0063(10) 0.0003(9)
C33 0.0846(18) 0.0744(15) 0.0615(14) -0.0108(13) -0.0078(12) 0.0161(11)
C34 0.0872(18) 0.1011(19) 0.0510(12) -0.0096(15) -0.0214(12) 0.0183(12)
C35 0.0685(14) 0.0935(16) 0.0468(11) -0.0149(12) -0.0196(10) 0.0086(11)
C41 0.126(3) 0.0622(16) 0.142(3) -0.0353(17) -0.021(2) 0.0258(17)
C42 0.0884(17) 0.0643(14) 0.0861(16) -0.0225(12) -0.0388(14) -0.0065(11)
N3 0.0517(9) 0.0833(12) 0.0368(8) -0.0123(8) -0.0126(7) -0.0033(7)
C36 0.062(5) 0.048(6) 0.036(4) -0.002(4) -0.009(4) -0.003(4)
C40 0.073(5) 0.080(5) 0.054(5) -0.009(4) -0.025(4) 0.000(4)
C39 0.077(5) 0.092(7) 0.047(5) 0.006(4) -0.008(4) -0.008(4)
C38 0.104(9) 0.100(8) 0.042(4) -0.003(7) -0.017(4) -0.014(4)
N4 0.105(6) 0.138(8) 0.058(4) -0.012(5) -0.020(4) -0.034(5)
C37 0.085(6) 0.110(7) 0.054(4) -0.022(4) -0.018(3) -0.031(4)
C36A 0.055(5) 0.042(6) 0.039(5) -0.009(5) -0.016(4) 0.006(4)
C37A 0.042(4) 0.074(6) 0.032(4) -0.005(4) -0.004(3) 0.003(4)
N4A 0.064(4) 0.091(8) 0.038(5) -0.007(4) -0.002(3) -0.005(4)
C38A 0.070(6) 0.080(6) 0.046(6) -0.016(5) 0.001(5) -0.006(5)
C39A 0.080(7) 0.092(6) 0.043(4) -0.037(6) -0.005(4) -0.013(4)
C40A 0.066(5) 0.070(6) 0.054(6) -0.028(4) -0.012(3) -0.005(4)
O10 0.134(3) 0.243(4) 0.0893(19) 0.035(3) -0.0257(18) -0.024(2)
C86 0.088(2) 0.109(3) 0.118(3) -0.028(2) -0.012(2) 0.034(2)
O9 0.181(3) 0.314(5) 0.191(4) 0.089(3) -0.140(3) -0.158(4)
C85 0.130(4) 0.292(8) 0.185(5) 0.012(4) -0.078(4) -0.140(6)

loop_
_atom_type_symbol
_atom_type_description
_atom_type_scat_dispersion_real
_atom_type_scat_dispersion_imag
_atom_type_scat_source
C C 0.0181 0.0091 'International Tables Vol C Tables 4.2.6.8 and 6.1.1.4'
H H 0.0000 0.0000 'International Tables Vol C Tables 4.2.6.8 and 6.1.1.4'
N N 0.0311 0.0180 'International Tables Vol C Tables 4.2.6.8 and 6.1.1.4'
O O 0.0492 0.0322 'International Tables Vol C Tables 4.2.6.8 and 6.1.1.4'
S S 0.3331 0.5567 'International Tables Vol C Tables 4.2.6.8 and 6.1.1.4'

loop_
_geom_angle_atom_site_label_1
_geom_angle_atom_site_label_2
_geom_angle_atom_site_label_3
_geom_angle
C69 C64 C65 119.44(16)
C69 C64 S8 124.90(13)
C65 C64 S8 115.65(14)
O7 C65 C66 124.99(17)
O7 C65 C64 114.07(16)
C66 C65 C64 120.94(18)
C65 C66 C67 119.02(18)
C65 C66 H66 120.5
C67 C66 H66 120.5
C68 C67 C66 120.92(18)
C68 C67 H67 119.5
C66 C67 H67 119.5
C67 C68 C69 120.86(19)
C67 C68 H68 119.6
C69 C68 H68 119.6
C64 C69 C68 118.76(16)
C64 C69 C70 123.33(15)
C68 C69 C70 117.77(16)
N7 C70 C69 112.25(14)
N7 C70 S7 111.65(12)
C69 C70 S7 112.77(12)
N7 C70 H70 106.6
C69 C70 H70 106.6
S7 C70 H70 106.6
N7 C71 C72 116.08(15)
N7 C71 S8 108.84(12)
C72 C71 S8 110.52(11)
N7 C71 H71 107.0
C72 C71 H71 107.0
S8 C71 H71 107.0
C77 C72 C73 119.49(17)
C77 C72 C71 123.25(15)
C73 C72 C71 117.25(16)
C74 C73 C72 120.41(19)
C74 C73 H73 119.8
C72 C73 H73 119.8
C73 C74 C75 120.60(19)
C73 C74 H74 119.7
C75 C74 H74 119.7
C76 C75 C74 119.40(19)
C76 C75 H75 120.3
C74 C75 H75 120.3
O8 C76 C75 124.57(18)
O8 C76 C77 114.45(16)
C75 C76 C77 120.98(18)
C72 C77 C76 119.02(16)
C72 C77 S7 124.62(14)
C76 C77 S7 116.36(14)
C78 N7 C70 119.21(14)
C78 N7 C71 121.27(14)
C70 N7 C71 113.27(14)
C79 C78 C82 116.45(17)
C79 C78 N7 123.73(17)
C82 C78 N7 119.70(16)
C78 C79 C80 119.0(2)
C78 C79 H79 120.5
C80 C79 H79 120.5
C81 C80 C79 119.9(2)
C81 C80 H80 120.0
C79 C80 H80 120.0
N8 C81 C80 122.7(2)
N8 C81 H81 118.6
C80 C81 H81 118.6
C81 N8 C82 117.3(2)
N8 C82 C78 124.6(2)
N8 C82 H82 117.7
C78 C82 H82 117.7
O8 C83 H83A 109.5
O8 C83 H83B 109.5
H83A C83 H83B 109.5
O8 C83 H83C 109.5
H83A C83 H83C 109.5
H83B C83 H83C 109.5
O7 C84 H84A 109.5
O7 C84 H84B 109.5
H84A C84 H84B 109.5
O7 C84 H84C 109.5
H84A C84 H84C 109.5
H84B C84 H84C 109.5
C43 S5 C50 98.21(8)
C52 S6 C49 98.56(8)
C44 O5 C63 118.35(18)
C53 O6 C62 117.70(15)
C48 C43 C44 119.49(17)
C48 C43 S5 124.48(15)
C44 C43 S5 116.00(14)
O5 C44 C45 124.65(19)
O5 C44 C43 114.78(17)
C45 C44 C43 120.56(19)
C44 C45 C46 119.3(2)
C44 C45 H45 120.4
C46 C45 H45 120.4
C47 C46 C45 120.9(2)
C47 C46 H46 119.5
C45 C46 H46 119.5
C46 C47 C48 120.6(2)
C46 C47 H47 119.7
C48 C47 H47 119.7
C43 C48 C47 119.09(18)
C43 C48 C49 123.08(17)
C47 C48 C49 117.83(17)
N5 C49 C48 116.41(15)
N5 C49 S6 109.24(12)
C48 C49 S6 110.28(12)
N5 C49 H49 106.8
C48 C49 H49 106.8
S6 C49 H49 106.8
N5 C50 C51 113.47(14)
N5 C50 S5 112.61(12)
C51 C50 S5 109.57(12)
N5 C50 H50 106.9
C51 C50 H50 106.9
S5 C50 H50 106.9
C52 C51 C56 119.53(16)
C52 C51 C50 123.08(15)
C56 C51 C50 117.39(16)
C51 C52 C53 119.08(15)
C51 C52 S6 124.42(13)
C53 C52 S6 116.47(13)
O6 C53 C54 124.39(16)
O6 C53 C52 114.72(15)
C54 C53 C52 120.89(17)
C55 C54 C53 119.16(17)
C55 C54 H54 120.4
C53 C54 H54 120.4
C56 C55 C54 120.92(17)
C56 C55 H55 119.5
C54 C55 H55 119.5
C55 C56 C51 120.42(18)
C55 C56 H56 119.8
C51 C56 H56 119.8
O6 C62 H62A 109.5
O6 C62 H62B 109.5
H62A C62 H62B 109.5
O6 C62 H62C 109.5
H62A C62 H62C 109.5
H62B C62 H62C 109.5
O5 C63 H63A 109.5
O5 C63 H63B 109.5
H63A C63 H63B 109.5
O5 C63 H63C 109.5
H63A C63 H63C 109.5
H63B C63 H63C 109.5
C58 N5 C50 116.8(2)
C58 N5 C49 117.03(19)
C50 N5 C49 113.08(14)
C50 N5 C58A 105(2)
C49 N5 C58A 127.3(13)
C59 C58 C57 117.7(3)
C59 C58 N5 119.8(3)
C57 C58 N5 122.5(3)
C58 C59 C60 120.1(4)
C58 C59 H59 119.9
C60 C59 H59 119.9
C61 C60 C59 118.4(4)
C61 C60 H60 120.8
C59 C60 H60 120.8
N6 C61 C60 123.6(3)
N6 C61 H61 118.2
C60 C61 H61 118.2
C61 N6 C57 117.3(3)
N6 C57 C58 122.9(4)
N6 C57 H57 118.6
C58 C57 H57 118.6
C59A C58A C57A 119(2)
C59A C58A N5 118(3)
C57A C58A N5 115(3)
N6A C57A C58A 119.9(19)
N6A C57A H57A 120.0
C58A C57A H57A 120.0
C61A N6A C57A 117.5(18)
N6A C61A C60A 126.9(19)
N6A C61A H61A 116.5
C60A C61A H61A 116.5
C61A C60A C59A 114.7(18)
C61A C60A H60A 122.6
C59A C60A H60A 122.6
C58A C59A C60A 120(2)
C58A C59A H59A 120.1
C60A C59A H59A 120.1
C1 S1 C8 98.63(9)
C14 S2 C7 98.13(8)
C13 O1 C20 118.18(18)
C2 O2 C21 117.41(16)
C6 C1 C2 119.31(16)
C6 C1 S1 123.64(13)
C2 C1 S1 117.05(14)
O2 C2 C3 124.56(17)
O2 C2 C1 114.53(16)
C3 C2 C1 120.90(18)
C2 C3 C4 119.04(18)
C2 C3 H3 120.5
C4 C3 H3 120.5
C5 C4 C3 120.83(18)
C5 C4 H4 119.6
C3 C4 H4 119.6
C4 C5 C6 120.59(18)
C4 C5 H5 119.7
C6 C5 H5 119.7
C1 C6 C5 119.25(16)
C1 C6 C7 123.73(16)
C5 C6 C7 117.00(16)
N1 C7 C6 114.21(15)
N1 C7 S2 111.21(12)
C6 C7 S2 110.75(12)
N1 C7 H7 106.7
C6 C7 H7 106.7
S2 C7 H7 106.7
N1 C8 C9 115.38(16)
N1 C8 S1 108.97(12)
C9 C8 S1 112.20(12)
N1 C8 H8 106.6
C9 C8 H8 106.6
S1 C8 H8 106.6
C14 C9 C10 118.49(18)
C14 C9 C8 122.93(15)
C10 C9 C8 118.54(18)
C11 C10 C9 120.6(2)
C11 C10 H10 119.7
C9 C10 H10 119.7
C12 C11 C10 120.92(19)
C12 C11 H11 119.5
C10 C11 H11 119.5
C13 C12 C11 119.5(2)
C13 C12 H12 120.3
C11 C12 H12 120.3
O1 C13 C12 125.39(19)
O1 C13 C14 114.26(16)
C12 C13 C14 120.3(2)
C9 C14 C13 120.21(16)
C9 C14 S2 124.76(14)
C13 C14 S2 115.02(15)
O1 C20 H20A 109.5
O1 C20 H20B 109.5
H20A C20 H20B 109.5
O1 C20 H20C 109.5
H20A C20 H20C 109.5
H20B C20 H20C 109.5
O2 C21 H21A 109.5
O2 C21 H21B 109.5
H21A C21 H21B 109.5
O2 C21 H21C 109.5
H21A C21 H21C 109.5
H21B C21 H21C 109.5
C15A N1 C7 120.9(7)
C15 N1 C7 109.6(5)
C15A N1 C8 116.3(7)
C15 N1 C8 117.4(5)
C7 N1 C8 112.19(13)
C16 C15 C19 115.3(8)
C16 C15 N1 121.8(9)
C19 C15 N1 122.8(8)
C15 C16 C17 120.8(8)
C15 C16 H16 119.6
C17 C16 H16 119.6
C18 C17 C16 118.8(7)
C18 C17 H17 120.6
C16 C17 H17 120.6
N2 C18 C17 122.9(6)
N2 C18 H18 118.5
C17 C18 H18 118.5
C18 N2 C19 116.8(8)
N2 C19 C15 125.4(10)
N2 C19 H19 117.3
C15 C19 H19 117.3
C16A C15A C19A 119.2(11)
C16A C15A N1 123.1(12)
C19A C15A N1 117.3(12)
C15A C16A C17A 118.7(13)
C15A C16A H16A 120.6
C17A C16A H16A 120.6
C18A C17A C16A 117.5(11)
C18A C17A H17A 121.3
C16A C17A H17A 121.3
N2A C18A C17A 124.7(8)
N2A C18A H18A 117.6
C17A C18A H18A 117.6
C18A N2A C19A 117.2(9)
N2A C19A C15A 122.7(11)
N2A C19A H19A 118.7
C15A C19A H19A 118.7
C77 S7 C70 97.69(8)
C64 S8 C71 98.01(8)
C65 O7 C84 118.59(17)
C76 O8 C83 117.60(18)
C22 S3 C29 97.93(9)
C31 S4 C28 97.56(9)
C23 O3 C42 117.01(17)
C32 O4 C41 117.9(2)
C27 C22 C23 119.36(17)
C27 C22 S3 124.14(14)
C23 C22 S3 116.50(14)
O3 C23 C24 124.70(19)
O3 C23 C22 114.55(17)
C24 C23 C22 120.75(18)
C23 C24 C25 119.3(2)
C23 C24 H24 120.4
C25 C24 H24 120.4
C26 C25 C24 120.72(19)
C26 C25 H25 119.6
C24 C25 H25 119.6
C25 C26 C27 120.94(19)
C25 C26 H26 119.5
C27 C26 H26 119.5
C22 C27 C26 118.90(18)
C22 C27 C28 124.00(16)
C26 C27 C28 117.04(17)
N3 C28 C27 113.38(16)
N3 C28 S4 111.30(14)
C27 C28 S4 111.75(13)
N3 C28 H28 106.6
C27 C28 H28 106.6
S4 C28 H28 106.6
N3 C29 C30 112.91(17)
N3 C29 S3 110.34(14)
C30 C29 S3 113.90(13)
N3 C29 H29 106.4
C30 C29 H29 106.4
S3 C29 H29 106.4
C31 C30 C35 119.1(2)
C31 C30 C29 123.33(17)
C35 C30 C29 117.2(2)
C30 C31 C32 119.27(19)
C30 C31 S4 125.35(15)
C32 C31 S4 115.31(18)
O4 C32 C33 124.7(2)
O4 C32 C31 114.4(2)
C33 C32 C31 121.0(2)
C34 C33 C32 119.1(2)
C34 C33 H33 120.4
C32 C33 H33 120.4
C33 C34 C35 121.1(2)
C33 C34 H34 119.5
C35 C34 H34 119.5
C34 C35 C30 120.4(3)
C34 C35 H35 119.8
C30 C35 H35 119.8
O4 C41 H41A 109.5
O4 C41 H41B 109.5
H41A C41 H41B 109.5
O4 C41 H41C 109.5
H41A C41 H41C 109.5
H41B C41 H41C 109.5
O3 C42 H42A 109.5
O3 C42 H42B 109.5
H42A C42 H42B 109.5
O3 C42 H42C 109.5
H42A C42 H42C 109.5
H42B C42 H42C 109.5
C36A N3 C29 119.6(11)
C36 N3 C29 125.4(8)
C36A N3 C28 126.4(10)
C36 N3 C28 120.6(8)
C29 N3 C28 114.00(15)
C40 C36 C37 117.2(9)
C40 C36 N3 122.1(11)
C37 C36 N3 120.6(11)
C36 C40 C39 122.2(11)
C36 C40 H40 118.9
C39 C40 H40 118.9
C38 C39 C40 115.2(12)
C38 C39 H39 122.4
C40 C39 H39 122.4
N4 C38 C39 124.6(10)
N4 C38 H38 117.7
C39 C38 H38 117.7
C38 N4 C37 120.3(10)
N4 C37 C36 120.4(11)
N4 C37 H37 119.8
C36 C37 H37 119.8
C40A C36A N3 122.1(14)
C40A C36A C37A 115.5(11)
N3 C36A C37A 121.7(13)
N4A C37A C36A 120.0(13)
N4A C37A H37A 120.0
C36A C37A H37A 120.0
C38A N4A C37A 121.8(12)
N4A C38A C39A 123.0(11)
N4A C38A H38A 118.5
C39A C38A H38A 118.5
C38A C39A C40A 114.9(13)
C38A C39A H39A 122.6
C40A C39A H39A 122.6
C39A C40A C36A 124.6(13)
C39A C40A H40A 117.7
C36A C40A H40A 117.7
C86 O10 H10A 109.5
O10 C86 H86A 109.5
O10 C86 H86B 109.5
H86A C86 H86B 109.5
O10 C86 H86C 109.5
H86A C86 H86C 109.5
H86B C86 H86C 109.5
C85 O9 H9 109.5
O9 C85 H85A 109.5
O9 C85 H85B 109.5
H85A C85 H85B 109.5
O9 C85 H85C 109.5
H85A C85 H85C 109.5
H85B C85 H85C 109.5

loop_
_geom_bond_atom_site_label_1
_geom_bond_atom_site_label_2
_geom_bond_distance
C64 C69 1.389(3)
C64 C65 1.411(3)
C64 S8 1.7585(18)
C65 O7 1.369(2)
C65 C66 1.378(3)
C66 C67 1.382(3)
C66 H66 0.9300
C67 C68 1.373(3)
C67 H67 0.9300
C68 C69 1.400(3)
C68 H68 0.9300
C69 C70 1.515(2)
C70 N7 1.440(2)
C70 S7 1.8522(19)
C70 H70 0.9800
C71 N7 1.446(2)
C71 C72 1.511(3)
C71 S8 1.8437(17)
C71 H71 0.9800
C72 C77 1.389(3)
C72 C73 1.403(3)
C73 C74 1.373(3)
C73 H73 0.9300
C74 C75 1.388(3)
C74 H74 0.9300
C75 C76 1.378(3)
C75 H75 0.9300
C76 O8 1.368(2)
C76 C77 1.405(3)
C77 S7 1.7665(18)
N7 C78 1.409(2)
C78 C79 1.377(3)
C78 C82 1.383(3)
C79 C80 1.383(3)
C79 H79 0.9300
C80 C81 1.351(3)
C80 H80 0.9300
C81 N8 1.321(3)
C81 H81 0.9300
N8 C82 1.334(3)
C82 H82 0.9300
C83 O8 1.418(3)
C83 H83A 0.9600
C83 H83B 0.9600
C83 H83C 0.9600
C84 O7 1.419(2)
C84 H84A 0.9600
C84 H84B 0.9600
C84 H84C 0.9600
S5 C43 1.7641(19)
S5 C50 1.8598(18)
S6 C52 1.7603(17)
S6 C49 1.8360(17)
O5 C44 1.364(2)
O5 C63 1.423(3)
O6 C53 1.368(2)
O6 C62 1.426(2)
C43 C48 1.393(3)
C43 C44 1.403(3)
C44 C45 1.382(3)
C45 C46 1.382(3)
C45 H45 0.9300
C46 C47 1.370(3)
C46 H46 0.9300
C47 C48 1.396(3)
C47 H47 0.9300
C48 C49 1.514(3)
C49 N5 1.447(2)
C49 H49 0.9800
C50 N5 1.444(2)
C50 C51 1.505(2)
C50 H50 0.9800
C51 C52 1.392(2)
C51 C56 1.397(3)
C52 C53 1.404(2)
C53 C54 1.384(3)
C54 C55 1.383(3)
C54 H54 0.9300
C55 C56 1.373(3)
C55 H55 0.9300
C56 H56 0.9300
C62 H62A 0.9600
C62 H62B 0.9600
C62 H62C 0.9600
C63 H63A 0.9600
C63 H63B 0.9600
C63 H63C 0.9600
N5 C58 1.423(4)
N5 C58A 1.47(4)
C58 C59 1.367(4)
C58 C57 1.387(5)
C59 C60 1.371(5)
C59 H59 0.9300
C60 C61 1.362(6)
C60 H60 0.9300
C61 N6 1.332(6)
C61 H61 0.9300
N6 C57 1.342(4)
C57 H57 0.9300
C58A C59A 1.370(16)
C58A C57A 1.393(16)
C57A N6A 1.328(14)
C57A H57A 0.9300
N6A C61A 1.318(15)
C61A C60A 1.367(15)
C61A H61A 0.9300
C60A C59A 1.382(15)
C60A H60A 0.9300
C59A H59A 0.9300
S1 C1 1.7620(18)
S1 C8 1.8372(19)
S2 C14 1.7629(18)
S2 C7 1.8447(19)
O1 C13 1.359(3)
O1 C20 1.427(3)
O2 C2 1.368(2)
O2 C21 1.431(2)
C1 C6 1.389(3)
C1 C2 1.406(2)
C2 C3 1.379(3)
C3 C4 1.387(3)
C3 H3 0.9300
C4 C5 1.373(3)
C4 H4 0.9300
C5 C6 1.396(3)
C5 H5 0.9300
C6 C7 1.510(2)
C7 N1 1.448(2)
C7 H7 0.9800
C8 N1 1.456(2)
C8 C9 1.518(3)
C8 H8 0.9800
C9 C14 1.389(3)
C9 C10 1.399(3)
C10 C11 1.380(3)
C10 H10 0.9300
C11 C12 1.380(3)
C11 H11 0.9300
C12 C13 1.374(3)
C12 H12 0.9300
C13 C14 1.407(3)
C20 H20A 0.9600
C20 H20B 0.9600
C20 H20C 0.9600
C21 H21A 0.9600
C21 H21B 0.9600
C21 H21C 0.9600
N1 C15A 1.418(12)
N1 C15 1.446(10)
C15 C16 1.379(10)
C15 C19 1.391(10)
C16 C17 1.382(9)
C16 H16 0.9300
C17 C18 1.370(10)
C17 H17 0.9300
C18 N2 1.333(9)
C18 H18 0.9300
N2 C19 1.341(9)
C19 H19 0.9300
C15A C16A 1.368(13)
C15A C19A 1.374(13)
C16A C17A 1.378(13)
C16A H16A 0.9300
C17A C18A 1.374(12)
C17A H17A 0.9300
C18A N2A 1.310(11)
C18A H18A 0.9300
N2A C19A 1.329(11)
C19A H19A 0.9300
S3 C22 1.7660(18)
S3 C29 1.846(2)
S4 C31 1.764(2)
S4 C28 1.838(2)
O3 C23 1.370(2)
O3 C42 1.421(3)
O4 C32 1.369(3)
O4 C41 1.433(3)
C22 C27 1.393(3)
C22 C23 1.409(3)
C23 C24 1.375(3)
C24 C25 1.386(3)
C24 H24 0.9300
C25 C26 1.370(3)
C25 H25 0.9300
C26 C27 1.395(3)
C26 H26 0.9300
C27 C28 1.508(3)
C28 N3 1.437(3)
C28 H28 0.9800
C29 N3 1.433(2)
C29 C30 1.515(3)
C29 H29 0.9800
C30 C31 1.385(3)
C30 C35 1.401(3)
C31 C32 1.407(3)
C32 C33 1.380(4)
C33 C34 1.372(4)
C33 H33 0.9300
C34 C35 1.378(4)
C34 H34 0.9300
C35 H35 0.9300
C41 H41A 0.9600
C41 H41B 0.9600
C41 H41C 0.9600
C42 H42A 0.9600
C42 H42B 0.9600
C42 H42C 0.9600
N3 C36A 1.380(14)
N3 C36 1.408(10)
C36 C40 1.375(11)
C36 C37 1.394(11)
C40 C39 1.386(11)
C40 H40 0.9300
C39 C38 1.355(11)
C39 H39 0.9300
C38 N4 1.309(10)
C38 H38 0.9300
N4 C37 1.329(10)
C37 H37 0.9300
C36A C40A 1.378(13)
C36A C37A 1.409(13)
C37A N4A 1.332(11)
C37A H37A 0.9300
N4A C38A 1.316(11)
C38A C39A 1.371(12)
C38A H38A 0.9300
C39A C40A 1.372(12)
C39A H39A 0.9300
C40A H40A 0.9300
O10 C86 1.252(4)
O10 H10A 0.8200
C86 H86A 0.9600
C86 H86B 0.9600
C86 H86C 0.9600
O9 C85 1.358(5)
O9 H9 0.8200
C85 H85A 0.9600
C85 H85B 0.9600
C85 H85C 0.9600

loop_
_geom_hbond_atom_site_label_D
_geom_hbond_atom_site_label_H
_geom_hbond_atom_site_label_A
_geom_hbond_site_symmetry_A
_geom_hbond_distance_DH
_geom_hbond_distance_HA
_geom_hbond_distance_DA
_geom_hbond_angle_DHA
C28 H28 O9 2_666 0.98 2.41 3.222(3) 140.3
C29 H29 S2 2_566 0.98 2.88 3.601(2) 131.1
C41 H41A O2 1_564 0.96 2.51 3.367(3) 148.1
O10 H10A N6 . 0.82 2.11 2.804(5) 143.0
O9 H9 O10 . 0.82 1.76 2.569(5) 166.9

loop_
_geom_torsion_atom_site_label_1
_geom_torsion_atom_site_label_2
_geom_torsion_atom_site_label_3
_geom_torsion_atom_site_label_4
_geom_torsion
C69 C64 C65 O7 178.62(16)
S8 C64 C65 O7 -0.5(2)
C69 C64 C65 C66 -0.9(3)
S8 C64 C65 C66 179.98(15)
O7 C65 C66 C67 179.49(18)
C64 C65 C66 C67 -1.0(3)
C65 C66 C67 C68 1.3(3)
C66 C67 C68 C69 0.4(3)
C65 C64 C69 C68 2.6(3)
S8 C64 C69 C68 -178.43(14)
C65 C64 C69 C70 -172.93(17)
S8 C64 C69 C70 6.1(3)
C67 C68 C69 C64 -2.3(3)
C67 C68 C69 C70 173.41(17)
C64 C69 C70 N7 14.1(2)
C68 C69 C70 N7 -161.45(16)
C64 C69 C70 S7 -113.07(17)
C68 C69 C70 S7 71.39(18)
N7 C71 C72 C77 10.7(2)
S8 C71 C72 C77 -113.83(16)
N7 C71 C72 C73 -168.39(15)
S8 C71 C72 C73 67.06(18)
C77 C72 C73 C74 -1.1(3)
C71 C72 C73 C74 178.08(18)
C72 C73 C74 C75 -1.6(3)
C73 C74 C75 C76 1.8(3)
C74 C75 C76 O8 179.9(2)
C74 C75 C76 C77 0.7(3)
C73 C72 C77 C76 3.4(3)
C71 C72 C77 C76 -175.67(16)
C73 C72 C77 S7 -177.04(14)
C71 C72 C77 S7 3.9(2)
O8 C76 C77 C72 177.42(16)
C75 C76 C77 C72 -3.3(3)
O8 C76 C77 S7 -2.2(2)
C75 C76 C77 S7 177.16(16)
C69 C70 N7 C78 149.67(15)
S7 C70 N7 C78 -82.57(17)
C69 C70 N7 C71 -57.75(19)
S7 C70 N7 C71 70.01(16)
C72 C71 N7 C78 102.29(18)
S8 C71 N7 C78 -132.31(14)
C72 C71 N7 C70 -49.7(2)
S8 C71 N7 C70 75.75(16)
C70 N7 C78 C79 131.6(2)
C71 N7 C78 C79 -18.8(3)
C70 N7 C78 C82 -52.7(3)
C71 N7 C78 C82 157.02(19)
C82 C78 C79 C80 -1.0(3)
N7 C78 C79 C80 174.9(2)
C78 C79 C80 C81 1.4(4)
C79 C80 C81 N8 -0.5(4)
C80 C81 N8 C82 -0.8(4)
C81 N8 C82 C78 1.2(4)
C79 C78 C82 N8 -0.3(4)
N7 C78 C82 N8 -176.4(2)
C50 S5 C43 C48 -16.77(16)
C50 S5 C43 C44 165.55(14)
C63 O5 C44 C45 8.3(3)
C63 O5 C44 C43 -172.6(2)
C48 C43 C44 O5 178.93(16)
S5 C43 C44 O5 -3.3(2)
C48 C43 C44 C45 -1.9(3)
S5 C43 C44 C45 175.88(16)
O5 C44 C45 C46 179.2(2)
C43 C44 C45 C46 0.2(3)
C44 C45 C46 C47 1.4(4)
C45 C46 C47 C48 -1.2(4)
C44 C43 C48 C47 2.1(3)
S5 C43 C48 C47 -175.47(15)
C44 C43 C48 C49 -176.89(16)
S5 C43 C48 C49 5.5(2)
C46 C47 C48 C43 -0.6(3)
C46 C47 C48 C49 178.5(2)
C43 C48 C49 N5 -19.3(2)
C47 C48 C49 N5 161.69(16)
C43 C48 C49 S6 105.87(17)
C47 C48 C49 S6 -73.15(19)
C52 S6 C49 N5 46.58(13)
C52 S6 C49 C48 -82.55(13)
C43 S5 C50 N5 45.89(14)
C43 S5 C50 C51 -81.41(13)
N5 C50 C51 C52 -19.0(2)
S5 C50 C51 C52 107.84(16)
N5 C50 C51 C56 160.65(15)
S5 C50 C51 C56 -72.54(18)
C56 C51 C52 C53 0.0(2)
C50 C51 C52 C53 179.60(15)
C56 C51 C52 S6 -177.95(13)
C50 C51 C52 S6 1.7(2)
C49 S6 C52 C51 -14.35(16)
C49 S6 C52 C53 167.67(13)
C62 O6 C53 C54 -0.9(3)
C62 O6 C53 C52 178.55(17)
C51 C52 C53 O6 -178.75(14)
S6 C52 C53 O6 -0.7(2)
C51 C52 C53 C54 0.7(3)
S6 C52 C53 C54 178.81(14)
O6 C53 C54 C55 178.29(17)
C52 C53 C54 C55 -1.1(3)
C53 C54 C55 C56 0.8(3)
C54 C55 C56 C51 -0.2(3)
C52 C51 C56 C55 -0.3(3)
C50 C51 C56 C55 -179.90(17)
C51 C50 N5 C58 -162.0(2)
S5 C50 N5 C58 72.8(3)
C51 C50 N5 C49 57.70(19)
S5 C50 N5 C49 -67.50(16)
C51 C50 N5 C58A -160(2)
S5 C50 N5 C58A 75(2)
C48 C49 N5 C58 -88.2(3)
S6 C49 N5 C58 146.1(3)
C48 C49 N5 C50 51.98(19)
S6 C49 N5 C50 -73.70(15)
C48 C49 N5 C58A -80(4)
S6 C49 N5 C58A 154(4)
C50 N5 C58 C59 67.2(5)
C49 N5 C58 C59 -154.2(3)
C50 N5 C58 C57 -113.2(4)
C49 N5 C58 C57 25.5(6)
C57 C58 C59 C60 0.6(6)
N5 C58 C59 C60 -179.8(4)
C58 C59 C60 C61 -0.5(6)
C59 C60 C61 N6 0.0(5)
C60 C61 N6 C57 0.3(5)
C61 N6 C57 C58 -0.2(6)
C59 C58 C57 N6 -0.2(7)
N5 C58 C57 N6 -179.9(4)
C50 N5 C58A C59A -144(5)
C49 N5 C58A C59A -9(8)
C50 N5 C58A C57A 66(5)
C49 N5 C58A C57A -159(3)
C59A C58A C57A N6A 18(8)
N5 C58A C57A N6A 167(4)
C58A C57A N6A C61A -9(6)
C57A N6A C61A C60A -1(7)
N6A C61A C60A C59A 2(7)
C57A C58A C59A C60A -16(9)
N5 C58A C59A C60A -165(5)
C61A C60A C59A C58A 7(8)
C8 S1 C1 C6 -12.88(16)
C8 S1 C1 C2 167.76(14)
C21 O2 C2 C3 3.2(3)
C21 O2 C2 C1 -177.46(18)
C6 C1 C2 O2 -176.22(15)
S1 C1 C2 O2 3.2(2)
C6 C1 C2 C3 3.1(3)
S1 C1 C2 C3 -177.47(15)
O2 C2 C3 C4 178.06(18)
C1 C2 C3 C4 -1.2(3)
C2 C3 C4 C5 -0.9(3)
C3 C4 C5 C6 1.0(3)
C2 C1 C6 C5 -2.9(2)
S1 C1 C6 C5 177.72(14)
C2 C1 C6 C7 175.62(16)
S1 C1 C6 C7 -3.7(2)
C4 C5 C6 C1 0.9(3)
C4 C5 C6 C7 -177.75(17)
C1 C6 C7 N1 -13.3(2)
C5 C6 C7 N1 165.25(15)
C1 C6 C7 S2 113.15(16)
C5 C6 C7 S2 -68.27(18)
C14 S2 C7 N1 47.09(13)
C14 S2 C7 C6 -81.03(13)
C1 S1 C8 N1 48.42(13)
C1 S1 C8 C9 -80.63(14)
N1 C8 C9 C14 -14.3(2)
S1 C8 C9 C14 111.27(17)
N1 C8 C9 C10 163.28(16)
S1 C8 C9 C10 -71.11(19)
C14 C9 C10 C11 0.8(3)
C8 C9 C10 C11 -176.96(18)
C9 C10 C11 C12 -0.2(3)
C10 C11 C12 C13 -0.5(3)
C20 O1 C13 C12 8.7(3)
C20 O1 C13 C14 -171.62(19)
C11 C12 C13 O1 -179.8(2)
C11 C12 C13 C14 0.6(3)
C10 C9 C14 C13 -0.7(3)
C8 C9 C14 C13 176.95(16)
C10 C9 C14 S2 -179.75(14)
C8 C9 C14 S2 -2.1(2)
O1 C13 C14 C9 -179.68(16)
C12 C13 C14 C9 0.0(3)
O1 C13 C14 S2 -0.5(2)
C12 C13 C14 S2 179.16(15)
C7 S2 C14 C9 -12.75(16)
C7 S2 C14 C13 168.13(14)
C6 C7 N1 C15A -161.9(8)
S2 C7 N1 C15A 71.8(8)
C6 C7 N1 C15 -172.9(5)
S2 C7 N1 C15 60.9(5)
C6 C7 N1 C8 54.79(19)
S2 C7 N1 C8 -71.44(16)
C9 C8 N1 C15A -92.1(7)
S1 C8 N1 C15A 140.6(7)
C9 C8 N1 C15 -75.4(5)
S1 C8 N1 C15 157.3(5)
C9 C8 N1 C7 52.9(2)
S1 C8 N1 C7 -74.32(16)
C7 N1 C15 C16 60.9(9)
C8 N1 C15 C16 -169.6(6)
C7 N1 C15 C19 -123.9(8)
C8 N1 C15 C19 5.7(11)
C19 C15 C16 C17 -0.6(11)
N1 C15 C16 C17 175.0(8)
C15 C16 C17 C18 0.6(10)
C16 C17 C18 N2 0.1(10)
C17 C18 N2 C19 -0.8(11)
C18 N2 C19 C15 0.8(15)
C16 C15 C19 N2 -0.2(15)
N1 C15 C19 N2 -175.7(10)
C7 N1 C15A C16A -118.8(10)
C8 N1 C15A C16A 23.1(13)
C7 N1 C15A C19A 54.3(12)
C8 N1 C15A C19A -163.9(9)
C19A C15A C16A C17A 1.2(14)
N1 C15A C16A C17A 174.2(12)
C15A C16A C17A C18A -0.7(14)
C16A C17A C18A N2A -0.2(19)
C17A C18A N2A C19A 1(2)
C18A N2A C19A C15A 0.1(19)
C16A C15A C19A N2A -0.9(18)
N1 C15A C19A N2A -174.3(12)
C72 C77 S7 C70 12.72(16)
C76 C77 S7 C70 -167.72(14)
N7 C70 S7 C77 -47.12(13)
C69 C70 S7 C77 80.36(13)
C69 C64 S8 C71 9.10(17)
C65 C64 S8 C71 -171.86(14)
N7 C71 S8 C64 -45.45(13)
C72 C71 S8 C64 83.13(13)
C66 C65 O7 C84 2.4(3)
C64 C65 O7 C84 -177.08(19)
C75 C76 O8 C83 -2.5(3)
C77 C76 O8 C83 176.8(2)
C29 S3 C22 C27 9.62(16)
C29 S3 C22 C23 -170.48(13)
C42 O3 C23 C24 1.0(3)
C42 O3 C23 C22 -179.02(18)
C27 C22 C23 O3 177.36(15)
S3 C22 C23 O3 -2.5(2)
C27 C22 C23 C24 -2.7(3)
S3 C22 C23 C24 177.40(15)
O3 C23 C24 C25 -179.30(19)
C22 C23 C24 C25 0.8(3)
C23 C24 C25 C26 0.8(3)
C24 C25 C26 C27 -0.5(3)
C23 C22 C27 C26 3.0(2)
S3 C22 C27 C26 -177.11(13)
C23 C22 C27 C28 -173.90(16)
S3 C22 C27 C28 6.0(2)
C25 C26 C27 C22 -1.4(3)
C25 C26 C27 C28 175.66(18)
C22 C27 C28 N3 12.2(2)
C26 C27 C28 N3 -164.77(16)
C22 C27 C28 S4 -114.61(17)
C26 C27 C28 S4 68.46(18)
C31 S4 C28 N3 -42.99(14)
C31 S4 C28 C27 84.90(14)
C22 S3 C29 N3 -45.32(15)
C22 S3 C29 C30 82.88(14)
N3 C29 C30 C31 13.9(3)
S3 C29 C30 C31 -112.94(19)
N3 C29 C30 C35 -159.42(19)
S3 C29 C30 C35 73.7(2)
C35 C30 C31 C32 2.9(3)
C29 C30 C31 C32 -170.36(18)
C35 C30 C31 S4 179.69(17)
C29 C30 C31 S4 6.5(3)
C28 S4 C31 C30 7.35(18)
C28 S4 C31 C32 -175.72(15)
C41 O4 C32 C33 15.9(4)
C41 O4 C32 C31 -164.1(2)
C30 C31 C32 O4 177.68(18)
S4 C31 C32 O4 0.5(2)
C30 C31 C32 C33 -2.3(3)
S4 C31 C32 C33 -179.44(18)
O4 C32 C33 C34 -179.6(2)
C31 C32 C33 C34 0.4(4)
C32 C33 C34 C35 1.0(4)
C33 C34 C35 C30 -0.4(4)
C31 C30 C35 C34 -1.6(3)
C29 C30 C35 C34 172.0(2)
C30 C29 N3 C36A 123.5(16)
S3 C29 N3 C36A -107.8(16)
C30 C29 N3 C36 125.3(14)
S3 C29 N3 C36 -106.0(14)
C30 C29 N3 C28 -55.5(2)
S3 C29 N3 C28 73.22(19)
C27 C28 N3 C36A 126.8(17)
S4 C28 N3 C36A -106.2(17)
C27 C28 N3 C36 124.9(13)
S4 C28 N3 C36 -108.0(13)
C27 C28 N3 C29 -54.3(2)
S4 C28 N3 C29 72.70(19)
C29 N3 C36 C40 20(3)
C28 N3 C36 C40 -159(2)
C29 N3 C36 C37 -155.9(17)
C28 N3 C36 C37 25(3)
C37 C36 C40 C39 -1(4)
N3 C36 C40 C39 -177(2)
C36 C40 C39 C38 -2(4)
C40 C39 C38 N4 5(4)
C39 C38 N4 C37 -4(4)
C38 N4 C37 C36 1(3)
C40 C36 C37 N4 2(4)
N3 C36 C37 N4 178(2)
C29 N3 C36A C40A -161(2)
C28 N3 C36A C40A 18(4)
C29 N3 C36A C37A 29(4)
C28 N3 C36A C37A -152(2)
C40A C36A C37A N4A 3(5)
N3 C36A C37A N4A 174(3)
C36A C37A N4A C38A -2(5)
C37A N4A C38A C39A -2(5)
N4A C38A C39A C40A 4(4)
C38A C39A C40A C36A -3(4)
N3 C36A C40A C39A -171(2)
C37A C36A C40A C39A -1(4)

_cod_database_fobs_code 2021975
